data_7233550
loop_
_publ_author_name
'Wen-bin Jia'
'Hao-wei Wang'
'Long-mei Yang'
'Hong-bo Lu'
'Lin Kong'
'Yu-peng Tian'
'Xu-tang Tao'
'Jia-xiang Yang'

_publ_section_title
;
 Synthesis of two novel indolo[3,2-b]carbazole derivatives with
 aggregation-enhanced emission property
;
_journal_name_full 'Journal of Materials Chemistry C'
_journal_page_first 7092
_journal_page_last 7101
_journal_paper_doi 10.1039/C3TC31590H
_journal_volume 1
_journal_year 2012
_chemical_formula_sum 'C52 H48 N6'
_chemical_formula_weight 757.00
_space_group_IT_number 2
_space_group_name_Hall '-P 1'
_space_group_name_H-M_alt 'P -1'
_symmetry_cell_setting triclinic
_symmetry_space_group_name_H-M 'P -1'
_atom_sites_solution_hydrogens geom
_atom_sites_solution_primary direct
_atom_sites_solution_secondary difmap
_cell_angle_alpha 79.828(2)
_cell_angle_beta 89.103(2)
_cell_angle_gamma 72.210(2)
_cell_formula_units_Z 2
_cell_length_a 9.2346(14)
_cell_length_b 10.1144(15)
_cell_length_c 24.687(4)
_cell_measurement_temperature 296(2)
_cell_volume 2159.3(6)
_computing_structure_refinement 'SHELXL-97 (Sheldrick, 1997)'
_computing_structure_solution 'SHELXS-97 (Sheldrick, 1990)'
_diffrn_ambient_temperature 296(2)
_diffrn_measured_fraction_theta_full 0.990
_diffrn_measured_fraction_theta_max 0.990
_diffrn_radiation_monochromator graphite
_diffrn_radiation_source 'fine-focus sealed tube'
_diffrn_radiation_type MoK\a
_diffrn_radiation_wavelength 0.71073
_diffrn_reflns_av_R_equivalents 0.0214
_diffrn_reflns_av_sigmaI/netI 0.0341
_diffrn_reflns_limit_h_max 10
_diffrn_reflns_limit_h_min -10
_diffrn_reflns_limit_k_max 11
_diffrn_reflns_limit_k_min -11
_diffrn_reflns_limit_l_max 27
_diffrn_reflns_limit_l_min -29
_diffrn_reflns_number 15177
_diffrn_reflns_theta_full 24.71
_diffrn_reflns_theta_max 24.71
_diffrn_reflns_theta_min 0.84
_exptl_absorpt_coefficient_mu 0.069
_exptl_crystal_density_diffrn 1.164
_exptl_crystal_density_method 'not measured'
_exptl_crystal_F_000 804
_refine_diff_density_max 0.381
_refine_diff_density_min -0.269
_refine_diff_density_rms 0.043
_refine_ls_extinction_method none
_refine_ls_goodness_of_fit_ref 1.030
_refine_ls_hydrogen_treatment mixed
_refine_ls_matrix_type full
_refine_ls_number_parameters 527
_refine_ls_number_reflns 7278
_refine_ls_number_restraints 0
_refine_ls_restrained_S_all 1.030
_refine_ls_R_factor_all 0.1183
_refine_ls_R_factor_gt 0.0581
_refine_ls_shift/su_max 0.000
_refine_ls_shift/su_mean 0.000
_refine_ls_structure_factor_coef Fsqd
_refine_ls_weighting_details 'calc w=1/[\s^2^(Fo^2^)+(0.0400P)^2^+1.0000P] where P=(Fo^2^+2Fc^2^)/3'
_refine_ls_weighting_scheme calc
_refine_ls_wR_factor_gt 0.1315
_refine_ls_wR_factor_ref 0.1522
_reflns_number_gt 2902
_reflns_number_total 7278
_reflns_threshold_expression >2sigma(I)
_cod_data_source_file J-Mater-Chem-C-2013-1-7092.cif
_cod_data_source_block 1
_cod_depositor_comments
;
The following automatic conversions were performed:

data item '_symmetry_cell_setting' value 'Triclinic' was changed to
'triclinic' in accordance with the built-in table derived from the
CIF Core dictionary named 'cif_core.dic' version 2.4.5 last updated
on 2014-11-21.

Automatic conversion script
Id: cif_fix_values 6909 2019-04-08 15:41:33Z antanas 

2025-01-30
Z value and formula fixed to values more according to usual
chemical conventions.                 miguel
;
_cod_original_formula_weight 23.66
_cod_original_formula_units_Z 64
_cod_original_cell_volume 2159.2(6)
_cod_original_sg_symbol_H-M P-1
_cod_original_formula_sum 'C1.63 H1.50 N0.19'
_cod_database_code 7233550

loop_
_symmetry_equiv_pos_as_xyz
'x, y, z'
'-x, -y, -z'

loop_
_atom_site_label
_atom_site_type_symbol
_atom_site_fract_x
_atom_site_fract_y
_atom_site_fract_z
_atom_site_U_iso_or_equiv
_atom_site_adp_type
_atom_site_occupancy
_atom_site_symmetry_multiplicity
_atom_site_calc_flag
_atom_site_refinement_flags
_atom_site_disorder_assembly
_atom_site_disorder_group
C1 C 0.3914(4) 0.4475(4) 0.27639(13) 0.0444(9) Uani 1 1 d . . .
C2 C 0.4728(4) 0.3900(3) 0.23218(13) 0.0425(9) Uani 1 1 d . . .
C3 C 0.5841(4) 0.4414(4) 0.20453(13) 0.0450(9) Uani 1 1 d . . .
C4 C 0.6083(4) 0.5558(3) 0.22300(13) 0.0429(9) Uani 1 1 d . . .
C5 C 0.5275(4) 0.6136(3) 0.26687(13) 0.0429(9) Uani 1 1 d . . .
C6 C 0.4173(4) 0.5608(3) 0.29521(13) 0.0425(9) Uani 1 1 d . . .
C7 C 0.3348(4) 0.6346(4) 0.33927(15) 0.0474(10) Uani 1 1 d . . .
C8 C 0.2046(5) 0.7492(4) 0.32638(17) 0.0602(11) Uani 1 1 d . . .
H8 H 0.1588 0.7714 0.2913 0.072 Uiso 1 1 calc R . .
C9 C 0.1421(5) 0.8309(5) 0.3654(2) 0.0829(14) Uani 1 1 d . . .
H9 H 0.0545 0.9071 0.3561 0.100 Uiso 1 1 calc R . .
C10 C 0.2070(6) 0.8018(6) 0.4181(2) 0.0874(16) Uani 1 1 d . . .
C11 C 0.3327(6) 0.6850(5) 0.43141(17) 0.0768(13) Uani 1 1 d . . .
H11 H 0.3754 0.6613 0.4670 0.092 Uiso 1 1 calc R . .
C12 C 0.3977(5) 0.6016(4) 0.39283(16) 0.0597(10) Uani 1 1 d . . .
H12 H 0.4834 0.5236 0.4028 0.072 Uiso 1 1 calc R . .
C13 C 0.1399(7) 0.8964(6) 0.4594(2) 0.147(3) Uani 1 1 d . . .
H13A H 0.1645 0.8431 0.4961 0.221 Uiso 1 1 calc R . .
H13B H 0.0313 0.9323 0.4536 0.221 Uiso 1 1 calc R . .
H13C H 0.1813 0.9738 0.4547 0.221 Uiso 1 1 calc R . .
C14 C 0.6646(4) 0.3675(4) 0.15996(15) 0.0474(10) Uani 1 1 d . . .
C15 C 0.6026(5) 0.3988(4) 0.10675(15) 0.0590(10) Uani 1 1 d . . .
H15 H 0.5168 0.4766 0.0967 0.071 Uiso 1 1 calc R . .
C16 C 0.6668(6) 0.3156(5) 0.06843(17) 0.0758(13) Uani 1 1 d . . .
H16 H 0.6238 0.3387 0.0329 0.091 Uiso 1 1 calc R . .
C17 C 0.7935(6) 0.1988(6) 0.0821(2) 0.0862(16) Uani 1 1 d . . .
C18 C 0.8576(5) 0.1700(5) 0.1348(2) 0.0819(14) Uani 1 1 d . . .
H18 H 0.9446 0.0932 0.1445 0.098 Uiso 1 1 calc R . .
C19 C 0.7949(5) 0.2535(4) 0.17342(17) 0.0620(11) Uani 1 1 d . . .
H19 H 0.8405 0.2328 0.2085 0.074 Uiso 1 1 calc R . .
C20 C 0.8600(7) 0.1033(6) 0.0406(2) 0.151(3) Uani 1 1 d . . .
H20A H 0.7949 0.0476 0.0362 0.226 Uiso 1 1 calc R . .
H20B H 0.9593 0.0421 0.0537 0.226 Uiso 1 1 calc R . .
H20C H 0.8675 0.1601 0.0058 0.226 Uiso 1 1 calc R . .
C21 C 0.5834(4) 0.7284(3) 0.27519(14) 0.0422(9) Uani 1 1 d . . .
C22 C 0.6956(4) 0.7341(4) 0.23576(14) 0.0445(9) Uani 1 1 d . . .
C23 C 0.7738(4) 0.8338(4) 0.23265(15) 0.0534(10) Uani 1 1 d . . .
H23 H 0.8470 0.8374 0.2066 0.064 Uiso 1 1 calc R . .
C24 C 0.7401(4) 0.9255(4) 0.26873(15) 0.0538(10) Uani 1 1 d . . .
H24 H 0.7923 0.9914 0.2672 0.065 Uiso 1 1 calc R . .
C25 C 0.6282(4) 0.9237(4) 0.30855(14) 0.0490(10) Uani 1 1 d . . .
C26 C 0.5503(4) 0.8241(3) 0.31069(14) 0.0472(9) Uani 1 1 d . . .
H26 H 0.4755 0.8223 0.3362 0.057 Uiso 1 1 calc R . .
C27 C 0.5861(4) 1.0164(4) 0.34833(14) 0.0545(10) Uani 1 1 d . . .
H27 H 0.5051 1.0047 0.3694 0.065 Uiso 1 1 calc R . .
C28 C 0.6416(4) 1.1164(4) 0.36070(16) 0.0545(10) Uani 1 1 d . . .
C29 C 0.7658(5) 1.1553(4) 0.33588(17) 0.0667(12) Uani 1 1 d . . .
C30 C 0.5775(5) 1.1895(4) 0.40471(18) 0.0683(12) Uani 1 1 d . . .
C31 C 0.4176(4) 0.2742(4) 0.22444(14) 0.0443(9) Uani 1 1 d . . .
C32 C 0.3053(4) 0.2685(4) 0.26342(14) 0.0458(9) Uani 1 1 d . . .
C33 C 0.2265(4) 0.1685(4) 0.26688(15) 0.0527(10) Uani 1 1 d . . .
H33 H 0.1533 0.1653 0.2930 0.063 Uiso 1 1 calc R . .
C34 C 0.2606(4) 0.0760(4) 0.23072(16) 0.0545(10) Uani 1 1 d . . .
H34 H 0.2087 0.0099 0.2323 0.065 Uiso 1 1 calc R . .
C35 C 0.3725(4) 0.0783(4) 0.19108(14) 0.0484(10) Uani 1 1 d . . .
C36 C 0.4503(4) 0.1781(3) 0.18889(14) 0.0491(10) Uani 1 1 d . . .
H36 H 0.5248 0.1799 0.1633 0.059 Uiso 1 1 calc R . .
C37 C 0.4135(4) -0.0138(4) 0.15148(14) 0.0543(10) Uani 1 1 d . . .
H37 H 0.4941 -0.0016 0.1302 0.065 Uiso 1 1 calc R . .
C38 C 0.3587(4) -0.1145(4) 0.13882(15) 0.0541(10) Uani 1 1 d . . .
C39 C 0.2347(5) -0.1540(4) 0.16391(17) 0.0665(12) Uani 1 1 d . . .
C40 C 0.4217(5) -0.1868(4) 0.09493(19) 0.0714(13) Uani 1 1 d . . .
C41 C 0.8102(4) 0.6160(4) 0.15746(14) 0.0560(10) Uani 1 1 d . . .
H41A H 0.8033 0.7090 0.1369 0.067 Uiso 1 1 calc R . .
H41B H 0.7748 0.5659 0.1331 0.067 Uiso 1 1 calc R . .
C42 C 0.9738(5) 0.5383(4) 0.17427(16) 0.0684(12) Uani 1 1 d . . .
H42A H 0.9805 0.4442 0.1935 0.082 Uiso 1 1 calc R . .
H42B H 1.0070 0.5862 0.2001 0.082 Uiso 1 1 calc R . .
C43 C 1.0837(5) 0.5249(5) 0.12715(18) 0.0843(14) Uani 1 1 d . . .
H43A H 1.0596 0.6150 0.1022 0.101 Uiso 1 1 calc R . .
H43B H 1.1865 0.5032 0.1422 0.101 Uiso 1 1 calc R . .
C44 C 1.0787(5) 0.4153(6) 0.09574(18) 0.0935(15) Uani 1 1 d . . .
H44A H 0.9779 0.4407 0.0785 0.112 Uiso 1 1 calc R . .
H44B H 1.0952 0.3267 0.1211 0.112 Uiso 1 1 calc R . .
C45 C 1.1972(6) 0.3936(6) 0.0508(2) 0.1076(18) Uani 1 1 d . . .
H45A H 1.1782 0.4803 0.0241 0.129 Uiso 1 1 calc R . .
H45B H 1.2983 0.3713 0.0675 0.129 Uiso 1 1 calc R . .
C46 C 1.1904(7) 0.2756(7) 0.0220(2) 0.143(2) Uani 1 1 d . . .
H46A H 1.2123 0.1891 0.0483 0.215 Uiso 1 1 calc R . .
H46B H 1.2641 0.2651 -0.0060 0.215 Uiso 1 1 calc R . .
H46C H 1.0905 0.2976 0.0055 0.215 Uiso 1 1 calc R . .
C47 C 0.1902(4) 0.3852(4) 0.34230(14) 0.0537(10) Uani 1 1 d . . .
H47A H 0.2256 0.4350 0.3668 0.064 Uiso 1 1 calc R . .
H47B H 0.1973 0.2920 0.3626 0.064 Uiso 1 1 calc R . .
C48 C 0.0252(5) 0.4635(4) 0.32544(16) 0.0659(12) Uani 1 1 d . . .
H48A H -0.0094 0.4154 0.3000 0.079 Uiso 1 1 calc R . .
H48B H 0.0175 0.5578 0.3062 0.079 Uiso 1 1 calc R . .
C49 C -0.0787(6) 0.4745(5) 0.3741(2) 0.0960(16) Uani 1 1 d . . .
H49A H -0.1813 0.4876 0.3607 0.115 Uiso 1 1 calc R . .
H49B H -0.0464 0.3855 0.3997 0.115 Uiso 1 1 calc R . .
C50 C -0.0832(6) 0.5880(5) 0.40414(19) 0.0952(16) Uani 1 1 d . . .
H50A H -0.1060 0.6758 0.3779 0.114 Uiso 1 1 calc R . .
H50B H 0.0175 0.5699 0.4204 0.114 Uiso 1 1 calc R . .
C51 C -0.1964(6) 0.6081(6) 0.4491(2) 0.1119(19) Uani 1 1 d . . .
H51A H -0.2982 0.6296 0.4332 0.134 Uiso 1 1 calc R . .
H51B H -0.1754 0.5208 0.4757 0.134 Uiso 1 1 calc R . .
C52 C -0.1904(7) 0.7240(7) 0.4781(2) 0.147(3) Uani 1 1 d . . .
H52A H -0.0888 0.7050 0.4926 0.221 Uiso 1 1 calc R . .
H52B H -0.2595 0.7296 0.5076 0.221 Uiso 1 1 calc R . .
H52C H -0.2190 0.8120 0.4525 0.221 Uiso 1 1 calc R . .
N1 N 0.7092(3) 0.6322(3) 0.20429(12) 0.0490(8) Uani 1 1 d . . .
N2 N 0.2910(3) 0.3700(3) 0.29531(11) 0.0460(7) Uani 1 1 d . . .
N3 N 0.8671(5) 1.1878(4) 0.31740(17) 0.1017(14) Uani 1 1 d . . .
N4 N 0.5293(5) 1.2455(5) 0.44038(18) 0.1068(15) Uani 1 1 d . . .
N5 N 0.4709(5) -0.2447(4) 0.05971(17) 0.1038(14) Uani 1 1 d . . .
N6 N 0.1337(5) -0.1873(4) 0.18224(17) 0.0977(14) Uani 1 1 d . . .

loop_
_atom_site_aniso_label
_atom_site_aniso_U_11
_atom_site_aniso_U_22
_atom_site_aniso_U_33
_atom_site_aniso_U_23
_atom_site_aniso_U_13
_atom_site_aniso_U_12
C1 0.043(2) 0.047(2) 0.051(2) -0.0147(19) 0.0152(18) -0.0230(19)
C2 0.046(2) 0.040(2) 0.050(2) -0.0213(18) 0.0102(18) -0.0184(19)
C3 0.044(2) 0.050(2) 0.049(2) -0.0183(19) 0.0162(18) -0.0217(19)
C4 0.047(2) 0.044(2) 0.047(2) -0.0203(18) 0.0126(18) -0.0207(19)
C5 0.044(2) 0.046(2) 0.045(2) -0.0145(18) 0.0131(18) -0.0212(19)
C6 0.048(2) 0.041(2) 0.046(2) -0.0182(18) 0.0089(17) -0.0195(18)
C7 0.053(3) 0.050(2) 0.052(3) -0.023(2) 0.021(2) -0.028(2)
C8 0.054(3) 0.065(3) 0.069(3) -0.026(2) 0.016(2) -0.021(2)
C9 0.066(3) 0.080(3) 0.111(4) -0.051(3) 0.034(3) -0.016(3)
C10 0.089(4) 0.107(4) 0.090(4) -0.064(4) 0.042(3) -0.040(3)
C11 0.095(4) 0.093(4) 0.060(3) -0.038(3) 0.024(3) -0.043(3)
C12 0.068(3) 0.062(3) 0.060(3) -0.024(2) 0.017(2) -0.027(2)
C13 0.141(6) 0.180(6) 0.150(5) -0.128(5) 0.065(4) -0.040(5)
C14 0.052(3) 0.048(2) 0.057(3) -0.024(2) 0.022(2) -0.029(2)
C15 0.072(3) 0.062(3) 0.056(3) -0.025(2) 0.015(2) -0.032(2)
C16 0.097(4) 0.096(4) 0.058(3) -0.042(3) 0.027(3) -0.050(3)
C17 0.087(4) 0.101(4) 0.093(4) -0.063(3) 0.044(3) -0.038(3)
C18 0.069(3) 0.077(3) 0.105(4) -0.043(3) 0.030(3) -0.016(3)
C19 0.061(3) 0.062(3) 0.071(3) -0.028(2) 0.021(2) -0.023(2)
C20 0.144(6) 0.185(6) 0.155(5) -0.132(5) 0.063(4) -0.041(5)
C21 0.043(2) 0.041(2) 0.050(2) -0.0149(18) 0.0073(18) -0.0195(18)
C22 0.046(2) 0.044(2) 0.050(2) -0.0146(18) 0.0114(18) -0.0192(18)
C23 0.056(3) 0.057(2) 0.062(2) -0.023(2) 0.0191(19) -0.034(2)
C24 0.056(3) 0.053(2) 0.067(3) -0.022(2) 0.011(2) -0.032(2)
C25 0.050(3) 0.050(2) 0.055(2) -0.020(2) 0.0074(19) -0.022(2)
C26 0.050(2) 0.049(2) 0.050(2) -0.0191(19) 0.0122(18) -0.022(2)
C27 0.058(3) 0.054(2) 0.059(3) -0.021(2) 0.007(2) -0.021(2)
C28 0.056(3) 0.050(2) 0.069(3) -0.028(2) 0.003(2) -0.023(2)
C29 0.061(3) 0.068(3) 0.086(3) -0.038(3) 0.009(3) -0.028(3)
C30 0.079(3) 0.067(3) 0.072(3) -0.033(3) 0.008(3) -0.032(3)
C31 0.043(2) 0.045(2) 0.050(2) -0.0170(19) 0.0115(18) -0.0179(19)
C32 0.046(2) 0.044(2) 0.055(2) -0.0176(19) 0.0099(18) -0.0210(19)
C33 0.050(2) 0.055(2) 0.063(3) -0.021(2) 0.0179(19) -0.026(2)
C34 0.054(3) 0.052(2) 0.072(3) -0.022(2) 0.011(2) -0.032(2)
C35 0.053(3) 0.045(2) 0.056(2) -0.020(2) 0.0099(19) -0.023(2)
C36 0.051(2) 0.049(2) 0.056(2) -0.019(2) 0.0142(19) -0.024(2)
C37 0.057(3) 0.053(2) 0.063(3) -0.023(2) 0.012(2) -0.027(2)
C38 0.059(3) 0.051(2) 0.060(3) -0.021(2) 0.006(2) -0.023(2)
C39 0.073(3) 0.064(3) 0.077(3) -0.033(2) 0.009(3) -0.031(3)
C40 0.081(3) 0.069(3) 0.080(3) -0.039(3) 0.010(3) -0.033(3)
C41 0.060(3) 0.063(3) 0.060(3) -0.028(2) 0.019(2) -0.032(2)
C42 0.063(3) 0.078(3) 0.075(3) -0.027(2) 0.027(2) -0.031(3)
C43 0.068(3) 0.115(4) 0.083(3) -0.028(3) 0.013(2) -0.042(3)
C44 0.085(4) 0.136(4) 0.074(3) -0.030(3) 0.023(3) -0.051(3)
C45 0.084(4) 0.147(5) 0.085(4) -0.036(4) 0.030(3) -0.017(4)
C46 0.144(6) 0.157(6) 0.123(5) -0.063(5) 0.045(4) -0.019(5)
C47 0.062(3) 0.063(3) 0.050(2) -0.022(2) 0.021(2) -0.035(2)
C48 0.061(3) 0.072(3) 0.069(3) -0.023(2) 0.017(2) -0.022(2)
C49 0.089(4) 0.103(4) 0.108(4) -0.042(3) 0.060(3) -0.037(3)
C50 0.105(4) 0.093(3) 0.079(3) -0.033(3) 0.034(3) -0.010(3)
C51 0.087(4) 0.159(5) 0.084(4) -0.043(4) 0.032(3) -0.019(4)
C52 0.139(6) 0.176(6) 0.118(5) -0.069(5) 0.044(4) -0.012(5)
N1 0.049(2) 0.0538(19) 0.060(2) -0.0272(17) 0.0208(15) -0.0302(16)
N2 0.050(2) 0.0507(19) 0.0490(18) -0.0220(15) 0.0196(15) -0.0257(16)
N3 0.085(3) 0.123(4) 0.135(4) -0.064(3) 0.034(3) -0.066(3)
N4 0.130(4) 0.113(3) 0.103(3) -0.066(3) 0.029(3) -0.050(3)
N5 0.134(4) 0.104(3) 0.098(3) -0.062(3) 0.031(3) -0.047(3)
N6 0.093(3) 0.115(3) 0.125(3) -0.061(3) 0.036(3) -0.069(3)

loop_
_atom_type_symbol
_atom_type_description
_atom_type_scat_dispersion_real
_atom_type_scat_dispersion_imag
_atom_type_scat_source
C C 0.0033 0.0016 'International Tables Vol C Tables 4.2.6.8 and 6.1.1.4'
H H 0.0000 0.0000 'International Tables Vol C Tables 4.2.6.8 and 6.1.1.4'
N N 0.0061 0.0033 'International Tables Vol C Tables 4.2.6.8 and 6.1.1.4'

loop_
_geom_angle_atom_site_label_1
_geom_angle_atom_site_label_2
_geom_angle_atom_site_label_3
_geom_angle
_geom_angle_site_symmetry_1
_geom_angle_site_symmetry_3
C6 C1 N2 129.8(3) . .
C6 C1 C2 121.6(3) . .
N2 C1 C2 108.6(3) . .
C3 C2 C1 123.2(3) . .
C3 C2 C31 130.5(3) . .
C1 C2 C31 106.3(3) . .
C4 C3 C2 115.0(3) . .
C4 C3 C14 127.5(3) . .
C2 C3 C14 117.6(3) . .
C3 C4 N1 129.4(3) . .
C3 C4 C5 122.0(3) . .
N1 C4 C5 108.6(3) . .
C6 C5 C4 123.1(3) . .
C6 C5 C21 130.1(3) . .
C4 C5 C21 106.7(3) . .
C1 C6 C5 115.0(3) . .
C1 C6 C7 126.8(3) . .
C5 C6 C7 118.1(3) . .
C8 C7 C12 118.3(3) . .
C8 C7 C6 120.6(3) . .
C12 C7 C6 120.6(3) . .
C9 C8 C7 120.4(4) . .
C9 C8 H8 119.8 . .
C7 C8 H8 119.8 . .
C10 C9 C8 121.6(4) . .
C10 C9 H9 119.2 . .
C8 C9 H9 119.2 . .
C11 C10 C9 117.9(4) . .
C11 C10 C13 121.6(5) . .
C9 C10 C13 120.5(5) . .
C10 C11 C12 121.5(4) . .
C10 C11 H11 119.2 . .
C12 C11 H11 119.2 . .
C11 C12 C7 120.2(4) . .
C11 C12 H12 119.9 . .
C7 C12 H12 119.9 . .
C10 C13 H13A 109.5 . .
C10 C13 H13B 109.5 . .
H13A C13 H13B 109.5 . .
C10 C13 H13C 109.5 . .
H13A C13 H13C 109.5 . .
H13B C13 H13C 109.5 . .
C19 C14 C15 118.4(3) . .
C19 C14 C3 119.4(3) . .
C15 C14 C3 121.7(4) . .
C16 C15 C14 120.8(4) . .
C16 C15 H15 119.6 . .
C14 C15 H15 119.6 . .
C17 C16 C15 121.1(4) . .
C17 C16 H16 119.4 . .
C15 C16 H16 119.4 . .
C16 C17 C18 118.0(4) . .
C16 C17 C20 121.1(5) . .
C18 C17 C20 120.9(5) . .
C17 C18 C19 121.3(4) . .
C17 C18 H18 119.3 . .
C19 C18 H18 119.3 . .
C14 C19 C18 120.3(4) . .
C14 C19 H19 119.9 . .
C18 C19 H19 119.9 . .
C17 C20 H20A 109.5 . .
C17 C20 H20B 109.5 . .
H20A C20 H20B 109.5 . .
C17 C20 H20C 109.5 . .
H20A C20 H20C 109.5 . .
H20B C20 H20C 109.5 . .
C26 C21 C22 119.1(3) . .
C26 C21 C5 134.7(3) . .
C22 C21 C5 106.3(3) . .
N1 C22 C23 129.1(3) . .
N1 C22 C21 109.8(3) . .
C23 C22 C21 121.2(3) . .
C24 C23 C22 118.4(3) . .
C24 C23 H23 120.8 . .
C22 C23 H23 120.8 . .
C23 C24 C25 122.2(3) . .
C23 C24 H24 118.9 . .
C25 C24 H24 118.9 . .
C26 C25 C24 118.6(3) . .
C26 C25 C27 115.7(3) . .
C24 C25 C27 125.7(3) . .
C21 C26 C25 120.6(3) . .
C21 C26 H26 119.7 . .
C25 C26 H26 119.7 . .
C28 C27 C25 132.3(4) . .
C28 C27 H27 113.8 . .
C25 C27 H27 113.8 . .
C27 C28 C29 126.2(4) . .
C27 C28 C30 119.3(4) . .
C29 C28 C30 114.5(3) . .
N3 C29 C28 177.8(4) . .
N4 C30 C28 178.5(5) . .
C36 C31 C32 118.7(3) . .
C36 C31 C2 134.6(3) . .
C32 C31 C2 106.7(3) . .
N2 C32 C33 128.2(3) . .
N2 C32 C31 110.0(3) . .
C33 C32 C31 121.7(3) . .
C34 C33 C32 118.1(3) . .
C34 C33 H33 121.0 . .
C32 C33 H33 121.0 . .
C33 C34 C35 121.9(3) . .
C33 C34 H34 119.1 . .
C35 C34 H34 119.1 . .
C36 C35 C34 118.9(3) . .
C36 C35 C37 116.0(3) . .
C34 C35 C37 125.2(3) . .
C31 C36 C35 120.8(3) . .
C31 C36 H36 119.6 . .
C35 C36 H36 119.6 . .
C38 C37 C35 133.0(4) . .
C38 C37 H37 113.5 . .
C35 C37 H37 113.5 . .
C37 C38 C39 125.7(4) . .
C37 C38 C40 119.9(4) . .
C39 C38 C40 114.3(3) . .
N6 C39 C38 177.3(4) . .
N5 C40 C38 179.4(5) . .
N1 C41 C42 113.6(3) . .
N1 C41 H41A 108.8 . .
C42 C41 H41A 108.8 . .
N1 C41 H41B 108.8 . .
C42 C41 H41B 108.8 . .
H41A C41 H41B 107.7 . .
C41 C42 C43 115.3(4) . .
C41 C42 H42A 108.4 . .
C43 C42 H42A 108.4 . .
C41 C42 H42B 108.4 . .
C43 C42 H42B 108.4 . .
H42A C42 H42B 107.5 . .
C44 C43 C42 113.5(4) . .
C44 C43 H43A 108.9 . .
C42 C43 H43A 108.9 . .
C44 C43 H43B 108.9 . .
C42 C43 H43B 108.9 . .
H43A C43 H43B 107.7 . .
C43 C44 C45 113.9(4) . .
C43 C44 H44A 108.8 . .
C45 C44 H44A 108.8 . .
C43 C44 H44B 108.8 . .
C45 C44 H44B 108.8 . .
H44A C44 H44B 107.7 . .
C46 C45 C44 111.1(5) . .
C46 C45 H45A 109.4 . .
C44 C45 H45A 109.4 . .
C46 C45 H45B 109.4 . .
C44 C45 H45B 109.4 . .
H45A C45 H45B 108.0 . .
C45 C46 H46A 109.5 . .
C45 C46 H46B 109.5 . .
H46A C46 H46B 109.5 . .
C45 C46 H46C 109.5 . .
H46A C46 H46C 109.5 . .
H46B C46 H46C 109.5 . .
N2 C47 C48 113.5(3) . .
N2 C47 H47A 108.9 . .
C48 C47 H47A 108.9 . .
N2 C47 H47B 108.9 . .
C48 C47 H47B 108.9 . .
H47A C47 H47B 107.7 . .
C47 C48 C49 113.1(4) . .
C47 C48 H48A 109.0 . .
C49 C48 H48A 109.0 . .
C47 C48 H48B 109.0 . .
C49 C48 H48B 109.0 . .
H48A C48 H48B 107.8 . .
C50 C49 C48 115.7(4) . .
C50 C49 H49A 108.4 . .
C48 C49 H49A 108.4 . .
C50 C49 H49B 108.4 . .
C48 C49 H49B 108.4 . .
H49A C49 H49B 107.4 . .
C49 C50 C51 116.1(5) . .
C49 C50 H50A 108.3 . .
C51 C50 H50A 108.3 . .
C49 C50 H50B 108.3 . .
C51 C50 H50B 108.3 . .
H50A C50 H50B 107.4 . .
C52 C51 C50 112.1(5) . .
C52 C51 H51A 109.2 . .
C50 C51 H51A 109.2 . .
C52 C51 H51B 109.2 . .
C50 C51 H51B 109.2 . .
H51A C51 H51B 107.9 . .
C51 C52 H52A 109.5 . .
C51 C52 H52B 109.5 . .
H52A C52 H52B 109.5 . .
C51 C52 H52C 109.5 . .
H52A C52 H52C 109.5 . .
H52B C52 H52C 109.5 . .
C22 N1 C4 108.7(3) . .
C22 N1 C41 123.0(3) . .
C4 N1 C41 128.2(3) . .
C32 N2 C1 108.3(3) . .
C32 N2 C47 123.2(3) . .
C1 N2 C47 128.4(3) . .

loop_
_geom_bond_atom_site_label_1
_geom_bond_atom_site_label_2
_geom_bond_distance
_geom_bond_site_symmetry_2
C1 C6 1.394(4) .
C1 N2 1.412(4) .
C1 C2 1.424(4) .
C2 C3 1.404(4) .
C2 C31 1.455(4) .
C3 C4 1.395(4) .
C3 C14 1.499(4) .
C4 N1 1.406(4) .
C4 C5 1.415(4) .
C5 C6 1.410(4) .
C5 C21 1.453(4) .
C6 C7 1.495(4) .
C7 C8 1.386(5) .
C7 C12 1.395(5) .
C8 C9 1.385(5) .
C8 H8 0.9300 .
C9 C10 1.384(6) .
C9 H9 0.9300 .
C10 C11 1.374(6) .
C10 C13 1.518(6) .
C11 C12 1.391(5) .
C11 H11 0.9300 .
C12 H12 0.9300 .
C13 H13A 0.9600 .
C13 H13B 0.9600 .
C13 H13C 0.9600 .
C14 C19 1.385(5) .
C14 C15 1.386(5) .
C15 C16 1.383(5) .
C15 H15 0.9300 .
C16 C17 1.380(6) .
C16 H16 0.9300 .
C17 C18 1.383(6) .
C17 C20 1.525(6) .
C18 C19 1.388(5) .
C18 H18 0.9300 .
C19 H19 0.9300 .
C20 H20A 0.9600 .
C20 H20B 0.9600 .
C20 H20C 0.9600 .
C21 C26 1.382(4) .
C21 C22 1.417(5) .
C22 N1 1.372(4) .
C22 C23 1.400(4) .
C23 C24 1.363(5) .
C23 H23 0.9300 .
C24 C25 1.417(5) .
C24 H24 0.9300 .
C25 C26 1.399(4) .
C25 C27 1.444(4) .
C26 H26 0.9300 .
C27 C28 1.346(4) .
C27 H27 0.9300 .
C28 C29 1.419(5) .
C28 C30 1.440(6) .
C29 N3 1.145(5) .
C30 N4 1.142(5) .
C31 C36 1.385(4) .
C31 C32 1.410(5) .
C32 N2 1.375(4) .
C32 C33 1.406(4) .
C33 C34 1.370(5) .
C33 H33 0.9300 .
C34 C35 1.415(5) .
C34 H34 0.9300 .
C35 C36 1.400(4) .
C35 C37 1.436(4) .
C36 H36 0.9300 .
C37 C38 1.350(4) .
C37 H37 0.9300 .
C38 C39 1.423(5) .
C38 C40 1.430(6) .
C39 N6 1.145(5) .
C40 N5 1.145(5) .
C41 N1 1.474(4) .
C41 C42 1.501(5) .
C41 H41A 0.9700 .
C41 H41B 0.9700 .
C42 C43 1.529(5) .
C42 H42A 0.9700 .
C42 H42B 0.9700 .
C43 C44 1.472(6) .
C43 H43A 0.9700 .
C43 H43B 0.9700 .
C44 C45 1.541(6) .
C44 H44A 0.9700 .
C44 H44B 0.9700 .
C45 C46 1.511(7) .
C45 H45A 0.9700 .
C45 H45B 0.9700 .
C46 H46A 0.9600 .
C46 H46B 0.9600 .
C46 H46C 0.9600 .
C47 N2 1.476(4) .
C47 C48 1.513(5) .
C47 H47A 0.9700 .
C47 H47B 0.9700 .
C48 C49 1.524(5) .
C48 H48A 0.9700 .
C48 H48B 0.9700 .
C49 C50 1.463(6) .
C49 H49A 0.9700 .
C49 H49B 0.9700 .
C50 C51 1.510(6) .
C50 H50A 0.9700 .
C50 H50B 0.9700 .
C51 C52 1.491(7) .
C51 H51A 0.9700 .
C51 H51B 0.9700 .
C52 H52A 0.9600 .
C52 H52B 0.9600 .
C52 H52C 0.9600 .

loop_
_geom_torsion_atom_site_label_1
_geom_torsion_atom_site_label_2
_geom_torsion_atom_site_label_3
_geom_torsion_atom_site_label_4
_geom_torsion
_geom_torsion_site_symmetry_1
_geom_torsion_site_symmetry_2
_geom_torsion_site_symmetry_3
_geom_torsion_site_symmetry_4
C6 C1 C2 C3 0.2(5) . . . .
N2 C1 C2 C3 -178.9(3) . . . .
C6 C1 C2 C31 179.5(3) . . . .
N2 C1 C2 C31 0.4(4) . . . .
C1 C2 C3 C4 -0.9(5) . . . .
C31 C2 C3 C4 179.9(3) . . . .
C1 C2 C3 C14 178.0(3) . . . .
C31 C2 C3 C14 -1.1(6) . . . .
C2 C3 C4 N1 -179.5(3) . . . .
C14 C3 C4 N1 1.7(6) . . . .
C2 C3 C4 C5 0.8(5) . . . .
C14 C3 C4 C5 -178.0(4) . . . .
C3 C4 C5 C6 0.0(5) . . . .
N1 C4 C5 C6 -179.7(3) . . . .
C3 C4 C5 C21 179.1(3) . . . .
N1 C4 C5 C21 -0.6(4) . . . .
N2 C1 C6 C5 179.6(3) . . . .
C2 C1 C6 C5 0.7(4) . . . .
N2 C1 C6 C7 -4.1(6) . . . .
C2 C1 C6 C7 177.0(4) . . . .
C4 C5 C6 C1 -0.8(5) . . . .
C21 C5 C6 C1 -179.7(3) . . . .
C4 C5 C6 C7 -177.4(3) . . . .
C21 C5 C6 C7 3.7(6) . . . .
C1 C6 C7 C8 -89.5(4) . . . .
C5 C6 C7 C8 86.7(4) . . . .
C1 C6 C7 C12 98.8(4) . . . .
C5 C6 C7 C12 -85.0(4) . . . .
C12 C7 C8 C9 2.0(5) . . . .
C6 C7 C8 C9 -169.8(3) . . . .
C7 C8 C9 C10 0.2(6) . . . .
C8 C9 C10 C11 -2.7(7) . . . .
C8 C9 C10 C13 177.6(4) . . . .
C9 C10 C11 C12 2.8(7) . . . .
C13 C10 C11 C12 -177.4(4) . . . .
C10 C11 C12 C7 -0.6(6) . . . .
C8 C7 C12 C11 -1.9(5) . . . .
C6 C7 C12 C11 170.0(3) . . . .
C4 C3 C14 C19 90.3(4) . . . .
C2 C3 C14 C19 -88.5(4) . . . .
C4 C3 C14 C15 -97.7(4) . . . .
C2 C3 C14 C15 83.5(4) . . . .
C19 C14 C15 C16 1.8(5) . . . .
C3 C14 C15 C16 -170.2(3) . . . .
C14 C15 C16 C17 0.4(6) . . . .
C15 C16 C17 C18 -2.1(7) . . . .
C15 C16 C17 C20 177.2(4) . . . .
C16 C17 C18 C19 1.6(7) . . . .
C20 C17 C18 C19 -177.7(4) . . . .
C15 C14 C19 C18 -2.4(5) . . . .
C3 C14 C19 C18 169.8(3) . . . .
C17 C18 C19 C14 0.7(6) . . . .
C6 C5 C21 C26 -1.4(7) . . . .
C4 C5 C21 C26 179.6(4) . . . .
C6 C5 C21 C22 179.0(4) . . . .
C4 C5 C21 C22 0.0(4) . . . .
C26 C21 C22 N1 -179.0(3) . . . .
C5 C21 C22 N1 0.6(4) . . . .
C26 C21 C22 C23 0.6(5) . . . .
C5 C21 C22 C23 -179.7(3) . . . .
N1 C22 C23 C24 179.9(3) . . . .
C21 C22 C23 C24 0.3(5) . . . .
C22 C23 C24 C25 -0.6(6) . . . .
C23 C24 C25 C26 0.1(6) . . . .
C23 C24 C25 C27 179.7(3) . . . .
C22 C21 C26 C25 -1.2(5) . . . .
C5 C21 C26 C25 179.2(4) . . . .
C24 C25 C26 C21 0.9(5) . . . .
C27 C25 C26 C21 -178.8(3) . . . .
C26 C25 C27 C28 175.1(4) . . . .
C24 C25 C27 C28 -4.5(6) . . . .
C25 C27 C28 C29 -1.0(7) . . . .
C25 C27 C28 C30 -177.9(4) . . . .
C27 C28 C29 N3 -150(14) . . . .
C30 C28 C29 N3 27(14) . . . .
C27 C28 C30 N4 100(19) . . . .
C29 C28 C30 N4 -77(19) . . . .
C3 C2 C31 C36 -0.8(7) . . . .
C1 C2 C31 C36 180.0(4) . . . .
C3 C2 C31 C32 180.0(4) . . . .
C1 C2 C31 C32 0.7(4) . . . .
C36 C31 C32 N2 179.0(3) . . . .
C2 C31 C32 N2 -1.6(4) . . . .
C36 C31 C32 C33 -0.1(5) . . . .
C2 C31 C32 C33 179.3(3) . . . .
N2 C32 C33 C34 -179.5(3) . . . .
C31 C32 C33 C34 -0.5(5) . . . .
C32 C33 C34 C35 0.6(5) . . . .
C33 C34 C35 C36 0.0(6) . . . .
C33 C34 C35 C37 -179.3(3) . . . .
C32 C31 C36 C35 0.7(5) . . . .
C2 C31 C36 C35 -178.5(4) . . . .
C34 C35 C36 C31 -0.7(5) . . . .
C37 C35 C36 C31 178.7(3) . . . .
C36 C35 C37 C38 -175.2(4) . . . .
C34 C35 C37 C38 4.1(7) . . . .
C35 C37 C38 C39 1.1(7) . . . .
C35 C37 C38 C40 177.8(4) . . . .
C37 C38 C39 N6 152(11) . . . .
C40 C38 C39 N6 -25(12) . . . .
C37 C38 C40 N5 -150(100) . . . .
C39 C38 C40 N5 27(55) . . . .
N1 C41 C42 C43 -177.4(3) . . . .
C41 C42 C43 C44 -77.7(5) . . . .
C42 C43 C44 C45 -175.8(4) . . . .
C43 C44 C45 C46 177.5(5) . . . .
N2 C47 C48 C49 178.2(3) . . . .
C47 C48 C49 C50 82.0(5) . . . .
C48 C49 C50 C51 174.7(5) . . . .
C49 C50 C51 C52 178.8(5) . . . .
C23 C22 N1 C4 179.3(3) . . . .
C21 C22 N1 C4 -1.0(4) . . . .
C23 C22 N1 C41 -3.3(6) . . . .
C21 C22 N1 C41 176.3(3) . . . .
C3 C4 N1 C22 -178.7(3) . . . .
C5 C4 N1 C22 1.0(4) . . . .
C3 C4 N1 C41 4.1(6) . . . .
C5 C4 N1 C41 -176.2(3) . . . .
C42 C41 N1 C22 80.4(4) . . . .
C42 C41 N1 C4 -102.7(4) . . . .
C33 C32 N2 C1 -179.1(3) . . . .
C31 C32 N2 C1 1.8(4) . . . .
C33 C32 N2 C47 3.2(5) . . . .
C31 C32 N2 C47 -175.8(3) . . . .
C6 C1 N2 C32 179.7(3) . . . .
C2 C1 N2 C32 -1.3(4) . . . .
C6 C1 N2 C47 -2.9(6) . . . .
C2 C1 N2 C47 176.1(3) . . . .
C48 C47 N2 C32 -80.6(4) . . . .
C48 C47 N2 C1 102.3(4) . . . .
